data_2209085
loop_
_publ_author_name
'Huang, Wei-Qian'
'Zhu, Yan-Hu'
'Huang, Wei-Na'
'Chen, Man'
'Chen, Xin-Zhi'

_publ_section_title
;
 [<i>N</i>,<i>N</i>'-Bis(2-oxidobenzylidene)propane-1,3-diamine]copper(II)
 methanol solvate
;
_journal_coeditor_code BI2014
_journal_issue 6
_journal_name_full 'Acta Crystallographica Section E'
_journal_page_first m1451
_journal_page_last m1452
_journal_paper_doi 10.1107/S1600536806019829
_journal_volume 62
_journal_year 2006
_chemical_formula_iupac '[Cu (C17 H16 N2 O2)], C H4 O'
_chemical_formula_moiety 'C17 H16 Cu N2 O2, C H4 O'
_chemical_formula_sum 'C18 H20 Cu N2 O3'
_chemical_formula_weight 375.90
_chemical_name_systematic
;
[N,N'-Bis(2-oxidophenylmethyleneimino)propane-1,3-diamine]copper(II)
methanol solvate
;
_space_group_IT_number 14
_symmetry_cell_setting monoclinic
_symmetry_space_group_name_Hall '-P 2ybc'
_symmetry_space_group_name_H-M 'P 1 21/c 1'
_atom_sites_solution_hydrogens geom
_atom_sites_solution_primary direct
_atom_sites_solution_secondary difmap
_audit_creation_method SHELXL-97
_cell_angle_alpha 90.00
_cell_angle_beta 94.418(2)
_cell_angle_gamma 90.00
_cell_formula_units_Z 4
_cell_length_a 10.9883(14)
_cell_length_b 14.7789(19)
_cell_length_c 10.3156(13)
_cell_measurement_reflns_used 4997
_cell_measurement_temperature 292(2)
_cell_measurement_theta_max 24.31
_cell_measurement_theta_min 2.31
_cell_volume 1670.2(4)
_computing_cell_refinement 'SAINT (Bruker, 2003)'
_computing_data_collection 'SMART (Bruker, 2003)'
_computing_data_reduction SAINT
_computing_molecular_graphics 'SHELXTL (Sheldrick, 1997b)'
_computing_publication_material SHELXL97
_computing_structure_refinement 'SHELXL97 (Sheldrick, 1997a)'
_computing_structure_solution 'SHELXS97 (Sheldrick, 1997a)'
_diffrn_ambient_temperature 292(2)
_diffrn_measured_fraction_theta_full 0.999
_diffrn_measured_fraction_theta_max 0.999
_diffrn_measurement_device_type 'Bruker SMART APEX CCD'
_diffrn_measurement_method '\f and \w'
_diffrn_radiation_monochromator graphite
_diffrn_radiation_source 'fine-focus sealed tube'
_diffrn_radiation_type MoK\a
_diffrn_radiation_wavelength 0.71073
_diffrn_reflns_av_R_equivalents 0.1026
_diffrn_reflns_av_sigmaI/netI 0.0569
_diffrn_reflns_limit_h_max 14
_diffrn_reflns_limit_h_min -14
_diffrn_reflns_limit_k_max 19
_diffrn_reflns_limit_k_min -19
_diffrn_reflns_limit_l_max 13
_diffrn_reflns_limit_l_min -13
_diffrn_reflns_number 19031
_diffrn_reflns_theta_full 27.50
_diffrn_reflns_theta_max 27.50
_diffrn_reflns_theta_min 1.86
_diffrn_standards_number 0
_exptl_absorpt_coefficient_mu 1.324
_exptl_absorpt_correction_T_max 0.778
_exptl_absorpt_correction_T_min 0.619
_exptl_absorpt_correction_type multi-scan
_exptl_absorpt_process_details '(SADABS; Sheldrick, 1996)'
_exptl_crystal_colour black
_exptl_crystal_density_diffrn 1.493
_exptl_crystal_density_method 'not measured'
_exptl_crystal_description block
_exptl_crystal_F_000 780
_exptl_crystal_size_max 0.40
_exptl_crystal_size_mid 0.20
_exptl_crystal_size_min 0.20
_refine_diff_density_max 0.413
_refine_diff_density_min -0.282
_refine_ls_extinction_method none
_refine_ls_goodness_of_fit_ref 0.978
_refine_ls_hydrogen_treatment constr
_refine_ls_matrix_type full
_refine_ls_number_parameters 227
_refine_ls_number_reflns 3834
_refine_ls_number_restraints 2
_refine_ls_restrained_S_all 0.978
_refine_ls_R_factor_all 0.0638
_refine_ls_R_factor_gt 0.0474
_refine_ls_shift/su_max 0.000
_refine_ls_shift/su_mean 0.000
_refine_ls_structure_factor_coef Fsqd
_refine_ls_weighting_details 'calc w=1/[\s^2^(Fo^2^)+(0.0785P)^2^] where P=(Fo^2^+2Fc^2^)/3'
_refine_ls_weighting_scheme calc
_refine_ls_wR_factor_gt 0.1267
_refine_ls_wR_factor_ref 0.1339
_reflns_number_gt 2746
_reflns_number_total 3834
_reflns_threshold_expression I>2\s(I)
_cod_data_source_file bi2014.cif
_cod_data_source_block I
_cod_depositor_comments
;
 Marking attached hydrogen atoms.

 Antanas Vaitkus,
 2017-07-11

The following automatic conversions were performed:
'_geom_bond_publ_flag' value 'Y' changed to 'y' according to
'/home/saulius/struct/CIF-dictionaries/cif_core.dic' dictionary named
'cif_core.dic' version 2.4.1 from 2010-06-29 (4
times).

'_geom_bond_publ_flag' value 'N' changed to 'n' according to
'/home/saulius/struct/CIF-dictionaries/cif_core.dic' dictionary named
'cif_core.dic' version 2.4.1 from 2010-06-29 (40
times).

'_geom_angle_publ_flag' value 'Y' changed to 'y' according to
'/home/saulius/struct/CIF-dictionaries/cif_core.dic' dictionary named
'cif_core.dic' version 2.4.1 from 2010-06-29 (6
times).

'_geom_angle_publ_flag' value 'N' changed to 'n' according to
'/home/saulius/struct/CIF-dictionaries/cif_core.dic' dictionary named
'cif_core.dic' version 2.4.1 from 2010-06-29 (69
times).

'_geom_torsion_publ_flag' value 'N' changed to 'n' according to
'/home/saulius/struct/CIF-dictionaries/cif_core.dic' dictionary named
'cif_core.dic' version 2.4.1 from 2010-06-29 (58 times).

Automatic conversion script
Id: cif_fix_enum 1527 2010-12-29 10:47:43Z saulius 

The following automatic conversions were performed:

'_geom_bond_publ_flag' value 'Y' changed to 'y' according to
/home/saulius/struct/CIF-dictionaries/cif_core.dic dictionary named
'cif_core.dic' version 2.4.1 from 2010-06-29 (4
times).

'_geom_bond_publ_flag' value 'N' changed to 'n' according to
/home/saulius/struct/CIF-dictionaries/cif_core.dic dictionary named
'cif_core.dic' version 2.4.1 from 2010-06-29 (40
times).

'_geom_angle_publ_flag' value 'Y' changed to 'y' according
to /home/saulius/struct/CIF-dictionaries/cif_core.dic dictionary
named 'cif_core.dic' version 2.4.1 from 2010-06-29 (6
times).

'_geom_angle_publ_flag' value 'N' changed to 'n' according
to /home/saulius/struct/CIF-dictionaries/cif_core.dic dictionary
named 'cif_core.dic' version 2.4.1 from 2010-06-29 (69
times).

'_geom_torsion_publ_flag' value 'N' changed to 'n' according
to /home/saulius/struct/CIF-dictionaries/cif_core.dic dictionary
named 'cif_core.dic' version 2.4.1 from 2010-06-29 (58 times).

Automatic conversion script
Id: cif_fix_values 1715 2011-07-08 13:25:40Z adriana 
;
_cod_original_sg_symbol_H-M 'P 21/c'
_cod_database_code 2209085
_cod_database_fobs_code 2209085

loop_
_symmetry_equiv_pos_as_xyz
'x, y, z'
'-x, y+1/2, -z+1/2'
'-x, -y, -z'
'x, -y-1/2, z-1/2'

loop_
_atom_site_type_symbol
_atom_site_label
_atom_site_fract_x
_atom_site_fract_y
_atom_site_fract_z
_atom_site_U_iso_or_equiv
_atom_site_adp_type
_atom_site_calc_flag
_atom_site_refinement_flags
_atom_site_occupancy
_atom_site_disorder_assembly
_atom_site_disorder_group
_atom_site_attached_hydrogens
Cu Cu1 0.71094(3) 0.46285(2) 0.51040(3) 0.04737(16) Uani d . 1 . . 0
O O1 0.6766(2) 0.43626(17) 0.6855(2) 0.0643(6) Uani d . 1 . . 0
O O2 0.79351(18) 0.56631(14) 0.58448(18) 0.0531(5) Uani d . 1 . . 0
O O3 0.8579(4) 0.4782(3) 0.8773(5) 0.1116(19) Uani d PD 0.713(6) A 1 1
O O3' 0.7569(7) 0.6016(6) 0.8585(8) 0.077(3) Uani d PD 0.287(6) A 2 1
N N1 0.5707(2) 0.39185(17) 0.4396(2) 0.0501(6) Uani d . 1 . . 0
N N2 0.7981(2) 0.46671(15) 0.3504(2) 0.0479(6) Uani d . 1 . . 0
C C1 0.5769(3) 0.40354(19) 0.7277(3) 0.0506(7) Uani d . 1 . . 0
C C2 0.5613(3) 0.4031(2) 0.8621(3) 0.0646(9) Uani d . 1 . . 0
H H2 0.6241 0.4241 0.9199 0.077 Uiso calc R 1 . . 0
C C3 0.4552(3) 0.3723(2) 0.9096(3) 0.0672(9) Uani d . 1 . . 0
H H3 0.4477 0.3740 0.9988 0.081 Uiso calc R 1 . . 0
C C4 0.3591(3) 0.3390(2) 0.8284(3) 0.0660(9) Uani d . 1 . . 0
H H4 0.2877 0.3189 0.8619 0.079 Uiso calc R 1 . . 0
C C5 0.3725(3) 0.3365(2) 0.6984(3) 0.0579(8) Uani d . 1 . . 0
H H5 0.3095 0.3127 0.6433 0.069 Uiso calc R 1 . . 0
C C6 0.4795(3) 0.36912(18) 0.6435(3) 0.0482(7) Uani d . 1 . . 0
C C7 0.4848(3) 0.36284(18) 0.5061(3) 0.0517(7) Uani d . 1 . . 0
H H7 0.4193 0.3348 0.4599 0.062 Uiso calc R 1 . . 0
C C8 0.5558(3) 0.3723(2) 0.2991(3) 0.0609(8) Uani d . 1 . . 0
H H8A 0.5321 0.4270 0.2517 0.073 Uiso calc R 1 . . 0
H H8B 0.4919 0.3276 0.2819 0.073 Uiso calc R 1 . . 0
C C9 0.6743(3) 0.3370(2) 0.2540(3) 0.0687(9) Uani d . 1 . . 0
H H9A 0.7084 0.2936 0.3174 0.082 Uiso calc R 1 . . 0
H H9B 0.6570 0.3051 0.1725 0.082 Uiso calc R 1 . . 0
C C10 0.7680(3) 0.4085(2) 0.2351(3) 0.0677(9) Uani d . 1 . . 0
H H10A 0.8422 0.3794 0.2114 0.081 Uiso calc R 1 . . 0
H H10B 0.7386 0.4467 0.1629 0.081 Uiso calc R 1 . . 0
C C11 0.8895(3) 0.51928(19) 0.3376(3) 0.0485(7) Uani d . 1 . . 0
H H11 0.9309 0.5108 0.2632 0.058 Uiso calc R 1 . . 0
C C12 0.9358(3) 0.58978(18) 0.4243(3) 0.0448(6) Uani d . 1 . . 0
C C13 0.8830(2) 0.61177(18) 0.5403(3) 0.0441(6) Uani d . 1 . . 0
C C14 0.9317(3) 0.6876(2) 0.6111(3) 0.0552(7) Uani d . 1 . . 0
H H14 0.8975 0.7053 0.6869 0.066 Uiso calc R 1 . . 0
C C15 1.0286(3) 0.7354(2) 0.5691(3) 0.0643(9) Uani d . 1 . . 0
H H15 1.0581 0.7852 0.6168 0.077 Uiso calc R 1 . . 0
C C16 1.0831(3) 0.7114(2) 0.4581(3) 0.0694(9) Uani d . 1 . . 0
H H16 1.1499 0.7435 0.4325 0.083 Uiso calc R 1 . . 0
C C17 1.0374(3) 0.6394(2) 0.3860(3) 0.0572(8) Uani d . 1 . . 0
H H17 1.0735 0.6229 0.3109 0.069 Uiso calc R 1 . . 0
C C18 0.8618(5) 0.5658(4) 0.9230(4) 0.0976(14) Uani d D 1 . . 3

loop_
_atom_site_aniso_label
_atom_site_aniso_U_11
_atom_site_aniso_U_22
_atom_site_aniso_U_33
_atom_site_aniso_U_12
_atom_site_aniso_U_13
_atom_site_aniso_U_23
Cu1 0.0493(2) 0.0555(3) 0.0372(2) -0.00615(15) 0.00221(15) -0.00775(14)
O1 0.0572(13) 0.0973(16) 0.0386(11) -0.0260(12) 0.0056(9) -0.0073(11)
O2 0.0515(12) 0.0621(12) 0.0464(11) -0.0097(10) 0.0084(9) -0.0158(10)
O3 0.093(3) 0.153(5) 0.085(3) 0.010(3) -0.019(2) -0.032(3)
O3' 0.081(7) 0.093(7) 0.061(6) 0.003(5) 0.030(5) -0.015(5)
N1 0.0481(14) 0.0576(14) 0.0435(13) -0.0023(11) -0.0028(11) -0.0106(11)
N2 0.0535(14) 0.0523(14) 0.0380(12) 0.0020(11) 0.0034(10) -0.0084(10)
C1 0.0539(17) 0.0509(17) 0.0470(16) -0.0032(13) 0.0033(13) -0.0034(13)
C2 0.067(2) 0.077(2) 0.0497(18) -0.0129(17) 0.0043(15) -0.0018(16)
C3 0.076(2) 0.076(2) 0.0520(19) 0.0009(18) 0.0187(17) 0.0076(16)
C4 0.056(2) 0.068(2) 0.075(2) 0.0034(16) 0.0170(17) 0.0068(18)
C5 0.0457(17) 0.0578(18) 0.070(2) 0.0022(14) 0.0028(15) 0.0007(16)
C6 0.0461(16) 0.0441(15) 0.0543(17) 0.0040(12) 0.0036(13) -0.0041(13)
C7 0.0456(17) 0.0493(16) 0.0588(18) 0.0053(13) -0.0052(14) -0.0119(14)
C8 0.061(2) 0.074(2) 0.0462(17) -0.0052(16) -0.0057(14) -0.0153(15)
C9 0.078(2) 0.073(2) 0.0549(19) -0.0049(18) 0.0001(17) -0.0233(17)
C10 0.077(2) 0.078(2) 0.0484(18) -0.0077(19) 0.0081(16) -0.0232(16)
C11 0.0536(17) 0.0554(17) 0.0366(14) 0.0072(14) 0.0038(12) 0.0012(12)
C12 0.0497(16) 0.0445(15) 0.0396(14) 0.0040(12) -0.0003(12) 0.0075(11)
C13 0.0458(15) 0.0424(14) 0.0429(14) 0.0030(12) -0.0034(11) 0.0011(12)
C14 0.0632(19) 0.0482(16) 0.0536(17) 0.0014(14) -0.0002(14) -0.0072(14)
C15 0.074(2) 0.0451(17) 0.073(2) -0.0111(16) 0.0016(18) 0.0003(15)
C16 0.077(2) 0.060(2) 0.071(2) -0.0186(17) 0.0048(18) 0.0194(18)
C17 0.065(2) 0.0580(19) 0.0492(17) -0.0015(15) 0.0066(14) 0.0149(14)
C18 0.108(4) 0.117(4) 0.067(3) -0.007(3) 0.006(2) -0.013(3)

loop_
_atom_type_symbol
_atom_type_description
_atom_type_scat_dispersion_real
_atom_type_scat_dispersion_imag
_atom_type_scat_source
C C 0.0033 0.0016 'International Tables Vol C Tables 4.2.6.8 and 6.1.1.4'
H H 0.0000 0.0000 'International Tables Vol C Tables 4.2.6.8 and 6.1.1.4'
N N 0.0061 0.0033 'International Tables Vol C Tables 4.2.6.8 and 6.1.1.4'
O O 0.0106 0.0060 'International Tables Vol C Tables 4.2.6.8 and 6.1.1.4'
Cu Cu 0.3201 1.2651 'International Tables Vol C Tables 4.2.6.8 and 6.1.1.4'

loop_
_geom_angle_atom_site_label_1
_geom_angle_atom_site_label_2
_geom_angle_atom_site_label_3
_geom_angle
_geom_angle_publ_flag
O1 Cu1 O2 84.77(9) y
O1 Cu1 N1 92.01(9) y
O1 Cu1 N2 159.96(11) y
O2 Cu1 N1 156.23(10) y
O2 Cu1 N2 93.74(9) y
N1 Cu1 N2 97.05(10) y
C1 O1 Cu1 128.58(19) n
C13 O2 Cu1 128.46(17) n
C7 N1 C8 115.4(2) n
C7 N1 Cu1 124.8(2) n
C8 N1 Cu1 119.7(2) n
C11 N2 C10 113.3(3) n
C11 N2 Cu1 122.52(19) n
C10 N2 Cu1 124.1(2) n
O1 C1 C2 119.9(3) n
O1 C1 C6 122.8(3) n
C2 C1 C6 117.2(3) n
C3 C2 C1 121.5(3) n
C3 C2 H2 119.3 n
C1 C2 H2 119.3 n
C2 C3 C4 121.9(3) n
C2 C3 H3 119.0 n
C4 C3 H3 119.0 n
C5 C4 C3 118.0(3) n
C5 C4 H4 121.0 n
C3 C4 H4 121.0 n
C4 C5 C6 122.5(3) n
C4 C5 H5 118.8 n
C6 C5 H5 118.8 n
C1 C6 C7 123.0(3) n
C1 C6 C5 118.9(3) n
C7 C6 C5 118.1(3) n
N1 C7 C6 126.7(3) n
N1 C7 H7 116.6 n
C6 C7 H7 116.6 n
N1 C8 C9 109.7(3) n
N1 C8 H8A 109.7 n
C9 C8 H8A 109.7 n
N1 C8 H8B 109.7 n
C9 C8 H8B 109.7 n
H8A C8 H8B 108.2 n
C10 C9 C8 114.5(3) n
C10 C9 H9A 108.6 n
C8 C9 H9A 108.6 n
C10 C9 H9B 108.6 n
C8 C9 H9B 108.6 n
H9A C9 H9B 107.6 n
N2 C10 C9 114.6(3) n
N2 C10 H10A 108.6 n
C9 C10 H10A 108.6 n
N2 C10 H10B 108.6 n
C9 C10 H10B 108.6 n
H10A C10 H10B 107.6 n
N2 C11 C12 128.0(3) n
N2 C11 H11 116.0 n
C12 C11 H11 116.0 n
C13 C12 C17 120.2(3) n
C13 C12 C11 123.1(3) n
C17 C12 C11 116.7(3) n
O2 C13 C12 123.4(3) n
O2 C13 C14 119.5(3) n
C12 C13 C14 117.1(3) n
C15 C14 C13 120.9(3) n
C15 C14 H14 119.6 n
C13 C14 H14 119.6 n
C14 C15 C16 121.7(3) n
C14 C15 H15 119.1 n
C16 C15 H15 119.1 n
C17 C16 C15 119.1(3) n
C17 C16 H16 120.5 n
C15 C16 H16 120.5 n
C16 C17 C12 120.9(3) n
C16 C17 H17 119.5 n
C12 C17 H17 119.5 n
O3 C18 O3' 101.0(5) n

loop_
_geom_bond_atom_site_label_1
_geom_bond_atom_site_label_2
_geom_bond_distance
_geom_bond_publ_flag
Cu1 O1 1.914(2) y
Cu1 O2 1.907(2) y
Cu1 N1 1.958(2) y
Cu1 N2 1.972(3) y
O1 C1 1.302(3) n
O2 C13 1.302(3) n
O3 C18 1.377(5) n
O3' C18 1.391(7) n
N1 C7 1.282(4) n
N1 C8 1.475(4) n
N2 C11 1.284(4) n
N2 C10 1.484(4) n
C1 C2 1.410(4) n
C1 C6 1.420(4) n
C2 C3 1.377(4) n
C2 H2 0.930 n
C3 C4 1.386(5) n
C3 H3 0.930 n
C4 C5 1.361(4) n
C4 H4 0.930 n
C5 C6 1.428(4) n
C5 H5 0.930 n
C6 C7 1.426(4) n
C7 H7 0.930 n
C8 C9 1.508(5) n
C8 H8A 0.970 n
C8 H8B 0.970 n
C9 C10 1.500(5) n
C9 H9A 0.970 n
C9 H9B 0.970 n
C10 H10A 0.970 n
C10 H10B 0.970 n
C11 C12 1.440(4) n
C11 H11 0.930 n
C12 C13 1.407(4) n
C12 C17 1.417(4) n
C13 C14 1.420(4) n
C14 C15 1.375(4) n
C14 H14 0.930 n
C15 C16 1.379(5) n
C15 H15 0.930 n
C16 C17 1.371(4) n
C16 H16 0.930 n
C17 H17 0.930 n

loop_
_geom_torsion_atom_site_label_1
_geom_torsion_atom_site_label_2
_geom_torsion_atom_site_label_3
_geom_torsion_atom_site_label_4
_geom_torsion
_geom_torsion_publ_flag
O2 Cu1 O1 C1 141.2(3) n
N1 Cu1 O1 C1 -15.2(3) n
N2 Cu1 O1 C1 -132.2(3) n
O1 Cu1 O2 C13 154.2(2) n
N1 Cu1 O2 C13 -122.7(3) n
N2 Cu1 O2 C13 -5.7(2) n
O2 Cu1 N1 C7 -68.5(4) n
O1 Cu1 N1 C7 13.0(3) n
N2 Cu1 N1 C7 175.1(2) n
O2 Cu1 N1 C8 108.4(3) n
O1 Cu1 N1 C8 -170.1(2) n
N2 Cu1 N1 C8 -8.0(2) n
O2 Cu1 N2 C11 9.3(2) n
O1 Cu1 N2 C11 -75.7(4) n
N1 Cu1 N2 C11 168.1(2) n
O2 Cu1 N2 C10 -172.4(2) n
O1 Cu1 N2 C10 102.7(3) n
N1 Cu1 N2 C10 -13.6(3) n
Cu1 O1 C1 C2 -169.1(2) n
Cu1 O1 C1 C6 9.5(4) n
O1 C1 C2 C3 177.4(3) n
C6 C1 C2 C3 -1.2(5) n
C1 C2 C3 C4 1.0(5) n
C2 C3 C4 C5 0.5(5) n
C3 C4 C5 C6 -1.7(5) n
O1 C1 C6 C7 3.5(5) n
C2 C1 C6 C7 -177.9(3) n
O1 C1 C6 C5 -178.6(3) n
C2 C1 C6 C5 0.1(4) n
C4 C5 C6 C1 1.5(4) n
C4 C5 C6 C7 179.5(3) n
C8 N1 C7 C6 177.0(3) n
Cu1 N1 C7 C6 -5.9(4) n
C1 C6 C7 N1 -5.1(5) n
C5 C6 C7 N1 176.9(3) n
C7 N1 C8 C9 -134.2(3) n
Cu1 N1 C8 C9 48.6(3) n
N1 C8 C9 C10 -78.2(4) n
C11 N2 C10 C9 171.4(3) n
Cu1 N2 C10 C9 -7.1(4) n
C8 C9 C10 N2 54.9(4) n
C10 N2 C11 C12 173.6(3) n
Cu1 N2 C11 C12 -7.9(4) n
N2 C11 C12 C13 -0.6(4) n
N2 C11 C12 C17 -178.9(3) n
Cu1 O2 C13 C12 -0.3(4) n
Cu1 O2 C13 C14 179.86(19) n
C17 C12 C13 O2 -176.5(3) n
C11 C12 C13 O2 5.2(4) n
C17 C12 C13 C14 3.3(4) n
C11 C12 C13 C14 -174.9(3) n
O2 C13 C14 C15 178.0(3) n
C12 C13 C14 C15 -1.8(4) n
C13 C14 C15 C16 -0.7(5) n
C14 C15 C16 C17 1.7(5) n
C15 C16 C17 C12 -0.2(5) n
C13 C12 C17 C16 -2.4(4) n
C11 C12 C17 C16 176.0(3) n
